data_7042581
loop_
_publ_author_name
'Ghisolfi, Alessio'
'Fliedel, Christophe'
'de Fr\'emont, Pierre'
'Braunstein, Pierre'

_publ_section_title
;
 Mono- and polynuclear Ag(i) complexes of N-functionalized
 bis(diphenylphosphino)amine DPPA-type ligands: synthesis, solid-state
 structures and reactivity.
;
_journal_issue 17
_journal_name_full 'Dalton transactions (Cambridge, England : 2003)'
_journal_page_first 5571
_journal_page_last 5586
_journal_paper_doi 10.1039/c6dt04755f
_journal_volume 46
_journal_year 2017
_chemical_absolute_configuration unk
_chemical_formula_moiety 'C60 H50 Ag N2 P4, B F4 '
_chemical_formula_sum 'C60 H50 Ag B F4 N2 P4'
_chemical_formula_weight 1117.58
_space_group_IT_number 4
_symmetry_cell_setting monoclinic
_symmetry_Int_Tables_number 4
_symmetry_space_group_name_Hall 'P 2yb'
_symmetry_space_group_name_H-M 'P 1 21 1'
_atom_sites_solution_hydrogens geom
_atom_sites_solution_primary direct
_atom_sites_solution_secondary difmap
_audit_creation_method SHELXL-97
_audit_update_record
;
2016-08-01 deposited with the CCDC.
2017-03-10 downloaded from the CCDC.
;
_cell_angle_alpha 90.00
_cell_angle_beta 99.519(2)
_cell_angle_gamma 90.00
_cell_formula_units_Z 2
_cell_length_a 9.9021(3)
_cell_length_b 19.5151(9)
_cell_length_c 14.0811(6)
_cell_measurement_reflns_used 49775
_cell_measurement_temperature 173(2)
_cell_measurement_theta_max 27.485
_cell_measurement_theta_min 0.998
_cell_volume 2683.57(19)
_computing_cell_refinement 'HKL Scalepack (Otwinowski & Minor 1997)'
_computing_data_collection 'Collect (Bruker AXS BV, 1997-2004)'
_computing_data_reduction 'HKL Denzo and Scalepack (Otwinowski & Minor 1997)'
_computing_molecular_graphics 'Ortep-3 for Windows (Farrugia, 1997)'
_computing_publication_material 'WinGX publication routines (Farrugia, 1999)'
_computing_structure_refinement 'SHELXL-97 (Sheldrick, 2008)'
_computing_structure_solution 'sir 92'
_diffrn_ambient_temperature 173(2)
_diffrn_detector_area_resol_mean 9
_diffrn_measured_fraction_theta_full 0.999
_diffrn_measured_fraction_theta_max 0.999
_diffrn_measurement_device_type KappaCCD
_diffrn_measurement_method 'CCD rotation images, thick slices'
_diffrn_radiation_monochromator 'horizonally mounted graphite crystal'
_diffrn_radiation_probe x-ray
_diffrn_radiation_type MoK\a
_diffrn_radiation_wavelength 0.71073
_diffrn_reflns_av_R_equivalents 0.0869
_diffrn_reflns_av_unetI/netI 0.1148
_diffrn_reflns_limit_h_max 12
_diffrn_reflns_limit_h_min -12
_diffrn_reflns_limit_k_max 23
_diffrn_reflns_limit_k_min -24
_diffrn_reflns_limit_l_max 17
_diffrn_reflns_limit_l_min -17
_diffrn_reflns_number 24752
_diffrn_reflns_theta_full 26.00
_diffrn_reflns_theta_max 26.00
_diffrn_reflns_theta_min 2.33
_diffrn_source 'Enraf Nonius FR590'
_exptl_absorpt_coefficient_mu 0.549
_exptl_absorpt_correction_T_max 0.9731
_exptl_absorpt_correction_T_min 0.8181
_exptl_absorpt_correction_type multi-scan
_exptl_absorpt_process_details
;
[c.f. r.h. blessing, acta cryst. (1995), a51, 33-38]
;
_exptl_crystal_colour Colorless
_exptl_crystal_density_diffrn 1.383
_exptl_crystal_density_method 'not measured'
_exptl_crystal_description Plate
_exptl_crystal_F_000 1144
_exptl_crystal_recrystallization_method 'Re-crystallisation from solvent: Acetone / pentane'
_exptl_crystal_size_max 0.24
_exptl_crystal_size_mid 0.12
_exptl_crystal_size_min 0.06
_refine_diff_density_max 0.779
_refine_diff_density_min -0.563
_refine_diff_density_rms 0.099
_refine_ls_abs_structure_details 'Flack H D (1983), Acta Cryst. A39, 876-881'
_refine_ls_abs_structure_Flack -0.02(3)
_refine_ls_extinction_method none
_refine_ls_goodness_of_fit_ref 1.049
_refine_ls_hydrogen_treatment constr
_refine_ls_matrix_type full
_refine_ls_number_parameters 644
_refine_ls_number_reflns 10058
_refine_ls_number_restraints 57
_refine_ls_restrained_S_all 1.059
_refine_ls_R_factor_all 0.1098
_refine_ls_R_factor_gt 0.0755
_refine_ls_shift/su_max 0.011
_refine_ls_shift/su_mean 0.000
_refine_ls_structure_factor_coef Fsqd
_refine_ls_weighting_details 'calc w=1/[\s^2^(Fo^2^)+(0.0195P)^2^+8.3779P] where P=(Fo^2^+2Fc^2^)/3'
_refine_ls_weighting_scheme calc
_refine_ls_wR_factor_gt 0.1198
_refine_ls_wR_factor_ref 0.1300
_reflns_number_gt 7518
_reflns_number_total 10058
_reflns_threshold_expression >2sigma(I)
_cod_data_source_file c6dt04755f2.cif
_cod_data_source_block compound_2a
_cod_depositor_comments 'Adding full bibliography for 7042575--7042581.cif.'
_cod_original_sg_symbol_H-M 'P 21'
_cod_database_code 7042581

loop_
_symmetry_equiv_pos_as_xyz
'x, y, z'
'-x, y+1/2, -z'

loop_
_atom_site_label
_atom_site_type_symbol
_atom_site_fract_x
_atom_site_fract_y
_atom_site_fract_z
_atom_site_U_iso_or_equiv
_atom_site_adp_type
_atom_site_occupancy
_atom_site_symmetry_multiplicity
_atom_site_calc_flag
_atom_site_refinement_flags
_atom_site_disorder_assembly
_atom_site_disorder_group
C1 C 0.3217(6) 0.6787(4) 0.4149(5) 0.0228(16) Uani 1 1 d . . .
C2 C 0.4255(7) 0.6490(4) 0.3719(5) 0.036(2) Uani 1 1 d . . .
H2 H 0.4044 0.6304 0.3105 0.044 Uiso 1 1 calc R . .
C3 C 0.5585(7) 0.6470(5) 0.4198(6) 0.049(2) Uani 1 1 d . . .
H3 H 0.6270 0.6275 0.3907 0.058 Uiso 1 1 calc R . .
C4 C 0.5892(9) 0.6742(5) 0.5113(7) 0.051(2) Uani 1 1 d . . .
H4 H 0.6786 0.6728 0.5444 0.061 Uiso 1 1 calc R . .
C5 C 0.4876(8) 0.7034(5) 0.5535(6) 0.047(2) Uani 1 1 d . . .
H5 H 0.5091 0.7224 0.6147 0.056 Uiso 1 1 calc R . .
C6 C 0.3547(8) 0.7050(4) 0.5063(5) 0.038(2) Uani 1 1 d . . .
H6 H 0.2866 0.7239 0.5364 0.046 Uiso 1 1 calc R . .
C7 C 0.0594(7) 0.7458(4) 0.3927(5) 0.0278(17) Uani 1 1 d . . .
C8 C -0.0815(8) 0.7409(4) 0.3976(6) 0.037(2) Uani 1 1 d . . .
H8 H -0.1264 0.6991 0.3858 0.045 Uiso 1 1 calc R . .
C9 C -0.1533(10) 0.7980(5) 0.4198(7) 0.052(2) Uani 1 1 d . . .
H9 H -0.2456 0.7945 0.4246 0.062 Uiso 1 1 calc R . .
C10 C -0.0867(11) 0.8598(5) 0.4347(6) 0.057(3) Uani 1 1 d . . .
H10 H -0.1344 0.8982 0.4501 0.069 Uiso 1 1 calc R . .
C11 C 0.0491(11) 0.8657(4) 0.4272(6) 0.053(2) Uani 1 1 d . . .
H11 H 0.0919 0.9083 0.4351 0.063 Uiso 1 1 calc R . .
C12 C 0.1229(9) 0.8084(4) 0.4078(6) 0.037(2) Uani 1 1 d . . .
H12 H 0.2157 0.8124 0.4051 0.045 Uiso 1 1 calc R . .
C13 C 0.0747(8) 0.5821(4) 0.4835(5) 0.0299(18) Uani 1 1 d . . .
C14 C 0.1907(9) 0.5608(4) 0.5442(6) 0.040(2) Uani 1 1 d . . .
H14 H 0.2741 0.5588 0.5221 0.048 Uiso 1 1 calc R . .
C15 C 0.1832(11) 0.5420(4) 0.6395(6) 0.054(3) Uani 1 1 d . . .
H15 H 0.2614 0.5281 0.6809 0.065 Uiso 1 1 calc R . .
C16 C 0.0596(13) 0.5444(5) 0.6707(7) 0.063(3) Uani 1 1 d . . .
H16 H 0.0541 0.5312 0.7335 0.076 Uiso 1 1 calc R . .
C17 C -0.0553(12) 0.5656(5) 0.6114(7) 0.055(3) Uani 1 1 d . . .
H17 H -0.1381 0.5673 0.6343 0.066 Uiso 1 1 calc R . .
C18 C -0.0503(9) 0.5847(4) 0.5176(6) 0.041(2) Uani 1 1 d . . .
H18 H -0.1293 0.5991 0.4774 0.049 Uiso 1 1 calc R . .
C19 C -0.1510(7) 0.5244(4) 0.2785(6) 0.0289(18) Uani 1 1 d . . .
C20 C -0.2378(8) 0.5415(4) 0.1956(7) 0.048(2) Uani 1 1 d . . .
H20 H -0.2049 0.5663 0.1478 0.057 Uiso 1 1 calc R . .
C21 C -0.3748(9) 0.5220(6) 0.1825(9) 0.069(4) Uani 1 1 d . . .
H21 H -0.4321 0.5318 0.1249 0.082 Uiso 1 1 calc R . .
C22 C -0.4244(9) 0.4887(5) 0.2536(9) 0.061(3) Uani 1 1 d . . .
H22 H -0.5168 0.4771 0.2449 0.073 Uiso 1 1 calc R . .
C23 C -0.3411(10) 0.4715(5) 0.3387(7) 0.054(3) Uani 1 1 d . . .
H23 H -0.3767 0.4492 0.3874 0.065 Uiso 1 1 calc R . .
C24 C -0.2027(8) 0.4881(4) 0.3502(6) 0.041(2) Uani 1 1 d . . .
H24 H -0.1443 0.4749 0.4058 0.049 Uiso 1 1 calc R . .
C25 C 0.1137(7) 0.4653(4) 0.3161(5) 0.0277(17) Uani 1 1 d . . .
C26 C 0.0490(8) 0.4042(4) 0.2862(6) 0.039(2) Uani 1 1 d . . .
H26 H -0.0415 0.4050 0.2551 0.047 Uiso 1 1 calc R . .
C27 C 0.1162(10) 0.3427(4) 0.3018(7) 0.049(2) Uani 1 1 d . . .
H27 H 0.0715 0.3023 0.2800 0.059 Uiso 1 1 calc R . .
C28 C 0.2497(9) 0.3402(4) 0.3494(6) 0.046(2) Uani 1 1 d . . .
H28 H 0.2944 0.2984 0.3609 0.055 Uiso 1 1 calc R . .
C29 C 0.3159(9) 0.4002(5) 0.3798(6) 0.047(2) Uani 1 1 d . . .
H29 H 0.4057 0.3989 0.4122 0.056 Uiso 1 1 calc R . .
C30 C 0.2500(8) 0.4627(4) 0.3625(6) 0.040(2) Uani 1 1 d . . .
H30 H 0.2964 0.5031 0.3818 0.048 Uiso 1 1 calc R . .
C31 C 0.3302(7) 0.5749(4) -0.0044(6) 0.0313(18) Uani 1 1 d . . .
C32 C 0.2969(9) 0.5096(4) 0.0230(8) 0.056(3) Uani 1 1 d . . .
H32 H 0.2489 0.5037 0.0738 0.068 Uiso 1 1 calc R . .
C33 C 0.3357(12) 0.4534(5) -0.0259(10) 0.080(4) Uani 1 1 d . . .
H33 H 0.3110 0.4096 -0.0089 0.096 Uiso 1 1 calc R . .
C34 C 0.4097(11) 0.4613(5) -0.0987(10) 0.081(4) Uani 1 1 d . . .
H34 H 0.4404 0.4231 -0.1283 0.097 Uiso 1 1 calc R . .
C35 C 0.4382(8) 0.5254(6) -0.1277(7) 0.057(3) Uani 1 1 d . . .
H35 H 0.4849 0.5307 -0.1793 0.068 Uiso 1 1 calc R . .
C36 C 0.3994(8) 0.5823(4) -0.0819(6) 0.041(2) Uani 1 1 d . . .
H36 H 0.4192 0.6258 -0.1028 0.049 Uiso 1 1 calc R . .
C37 C 0.4239(7) 0.6990(4) 0.1055(5) 0.0288(18) Uani 1 1 d . . .
C38 C 0.5551(7) 0.6855(4) 0.0894(6) 0.037(2) Uani 1 1 d . . .
H38 H 0.5717 0.6495 0.0497 0.044 Uiso 1 1 calc R . .
C39 C 0.6612(9) 0.7262(5) 0.1331(7) 0.051(2) Uani 1 1 d . . .
H39 H 0.7502 0.7165 0.1243 0.061 Uiso 1 1 calc R . .
C40 C 0.6375(10) 0.7813(5) 0.1898(7) 0.048(3) Uani 1 1 d . . .
H40 H 0.7097 0.8095 0.2164 0.058 Uiso 1 1 calc R . .
C41 C 0.5076(9) 0.7943(4) 0.2069(6) 0.040(2) Uani 1 1 d . . .
H41 H 0.4914 0.8304 0.2466 0.048 Uiso 1 1 calc R . .
C42 C 0.4007(8) 0.7530(4) 0.1642(6) 0.0345(19) Uani 1 1 d . . .
H42 H 0.3122 0.7617 0.1752 0.041 Uiso 1 1 calc R . .
C43 C 0.2003(7) 0.7268(4) -0.0987(5) 0.0293(18) Uani 1 1 d . . .
C44 C 0.1602(8) 0.6975(4) -0.1880(5) 0.037(2) Uani 1 1 d . . .
H44 H 0.1103 0.6569 -0.1938 0.045 Uiso 1 1 calc R . .
C45 C 0.1943(10) 0.7286(5) -0.2682(6) 0.050(2) Uani 1 1 d . . .
H45 H 0.1656 0.7089 -0.3283 0.061 Uiso 1 1 calc R . .
C46 C 0.2682(10) 0.7868(5) -0.2621(7) 0.053(3) Uani 1 1 d . . .
H46 H 0.2912 0.8064 -0.3175 0.064 Uiso 1 1 calc R . .
C47 C 0.3106(9) 0.8179(5) -0.1728(7) 0.049(2) Uani 1 1 d . . .
H47 H 0.3611 0.8583 -0.1679 0.059 Uiso 1 1 calc R . .
C48 C 0.2751(8) 0.7869(4) -0.0909(6) 0.039(2) Uani 1 1 d . . .
H48 H 0.3020 0.8068 -0.0308 0.046 Uiso 1 1 calc R . .
C49 C 0.0113(7) 0.8026(4) 0.0483(5) 0.0291(17) Uani 1 1 d . . .
C50 C 0.0046(9) 0.8486(5) -0.0275(7) 0.042(2) Uani 1 1 d . . .
H50 H -0.0078 0.8331 -0.0908 0.050 Uiso 1 1 calc R . .
C51 C 0.0167(12) 0.9176(5) -0.0070(9) 0.066(3) Uani 1 1 d . . .
H51 H 0.0126 0.9495 -0.0565 0.079 Uiso 1 1 calc R . .
C52 C 0.0350(17) 0.9388(6) 0.0877(10) 0.117(6) Uani 1 1 d . . .
H52 H 0.0439 0.9854 0.1016 0.140 Uiso 1 1 calc R . .
C53 C 0.0401(15) 0.8932(6) 0.1612(9) 0.106(5) Uani 1 1 d . . .
H53 H 0.0532 0.9085 0.2246 0.127 Uiso 1 1 calc R . .
C54 C 0.0259(10) 0.8251(5) 0.1417(6) 0.052(3) Uani 1 1 d . . .
H54 H 0.0261 0.7939 0.1916 0.063 Uiso 1 1 calc R . .
C55 C -0.1227(7) 0.6909(4) -0.0686(5) 0.0286(18) Uani 1 1 d . . .
C56 C -0.1251(8) 0.6268(6) -0.1083(6) 0.047(2) Uani 1 1 d . . .
H56 H -0.0530 0.5970 -0.0872 0.057 Uiso 1 1 calc R . .
C57 C -0.2307(9) 0.6047(5) -0.1786(6) 0.054(3) Uani 1 1 d . . .
H57 H -0.2293 0.5612 -0.2053 0.065 Uiso 1 1 calc R . .
C58 C -0.3386(9) 0.6492(6) -0.2082(6) 0.051(3) Uani 1 1 d . . .
H58 H -0.4107 0.6355 -0.2553 0.061 Uiso 1 1 calc R . .
C59 C -0.3396(9) 0.7136(5) -0.1682(7) 0.054(2) Uani 1 1 d . . .
H59 H -0.4125 0.7432 -0.1879 0.064 Uiso 1 1 calc R . .
C60 C -0.2317(8) 0.7342(4) -0.0986(6) 0.041(2) Uani 1 1 d . . .
H60 H -0.2326 0.7777 -0.0717 0.049 Uiso 1 1 calc R . .
N1 N 0.0777(6) 0.5993(3) 0.3836(4) 0.0264(14) Uani 1 1 d . . .
N2 N 0.1651(6) 0.6943(3) -0.0136(4) 0.0257(14) Uani 1 1 d . . .
F1A F 0.3036(15) 0.9747(9) 0.3288(13) 0.123(2) Uani 0.443(8) 1 d PD A 1
F2A F 0.4131(18) 0.8964(8) 0.4253(13) 0.123(2) Uani 0.443(8) 1 d PD A 1
F4A F 0.4762(16) 1.0008(10) 0.4512(11) 0.123(2) Uani 0.443(8) 1 d PD A 1
P1 P 0.14771(18) 0.67387(10) 0.34832(13) 0.0245(4) Uani 1 1 d . . .
P2 P 0.02867(18) 0.54713(10) 0.28680(13) 0.0247(4) Uani 1 1 d . . .
P3 P 0.27374(17) 0.64462(11) 0.06471(12) 0.0252(4) Uani 1 1 d . . .
P4 P 0.01474(18) 0.71013(10) 0.03064(13) 0.0251(4) Uani 1 1 d . . .
Ag1 Ag 0.10288(5) 0.63420(3) 0.17547(3) 0.02888(14) Uani 1 1 d . . .
B1 B 0.4272(10) 0.9582(5) 0.3750(8) 0.074(4) Uani 1 1 d D . .
F2B F 0.3700(15) 0.9317(9) 0.4462(9) 0.123(2) Uani 0.557(8) 1 d PD A 2
F4B F 0.4510(14) 1.0276(6) 0.3741(11) 0.123(2) Uani 0.557(8) 1 d PD A 2
F1B F 0.3444(16) 0.9463(8) 0.2857(8) 0.123(2) Uani 0.557(8) 1 d PD A 2
F3B F 0.5481(14) 0.9248(7) 0.3690(12) 0.123(2) Uani 0.557(8) 1 d PD A 2
F3A F 0.5342(18) 0.9457(10) 0.3267(12) 0.123(2) Uani 0.443(8) 1 d PD A 1

loop_
_atom_site_aniso_label
_atom_site_aniso_U_11
_atom_site_aniso_U_22
_atom_site_aniso_U_33
_atom_site_aniso_U_23
_atom_site_aniso_U_13
_atom_site_aniso_U_12
C1 0.018(3) 0.028(4) 0.022(4) 0.007(3) 0.000(3) -0.003(3)
C2 0.040(4) 0.037(6) 0.032(4) -0.003(4) 0.006(3) 0.007(4)
C3 0.027(4) 0.055(7) 0.064(6) -0.007(5) 0.004(4) 0.010(4)
C4 0.037(5) 0.052(6) 0.059(6) -0.006(5) -0.009(4) -0.003(4)
C5 0.042(5) 0.063(6) 0.030(5) -0.008(4) -0.008(4) -0.011(5)
C6 0.034(4) 0.060(6) 0.019(4) -0.007(4) 0.002(3) -0.006(4)
C7 0.037(4) 0.030(4) 0.016(4) 0.001(3) 0.005(3) 0.002(4)
C8 0.045(5) 0.027(5) 0.039(5) -0.001(4) 0.007(4) 0.004(4)
C9 0.050(6) 0.055(7) 0.054(6) -0.002(5) 0.019(5) 0.014(5)
C10 0.099(8) 0.041(6) 0.039(6) 0.002(4) 0.034(5) 0.024(6)
C11 0.089(7) 0.028(5) 0.044(6) -0.014(4) 0.019(5) -0.004(5)
C12 0.045(5) 0.033(5) 0.034(5) -0.012(4) 0.005(4) -0.011(4)
C13 0.048(5) 0.024(4) 0.019(4) 0.000(3) 0.009(4) -0.009(4)
C14 0.048(5) 0.041(5) 0.027(5) 0.004(4) -0.002(4) -0.004(4)
C15 0.093(8) 0.033(5) 0.027(5) 0.008(4) -0.015(5) -0.004(5)
C16 0.130(10) 0.042(6) 0.025(5) -0.003(5) 0.036(6) -0.025(6)
C17 0.087(8) 0.051(6) 0.037(6) -0.004(5) 0.039(6) -0.012(5)
C18 0.054(5) 0.037(5) 0.035(5) -0.003(4) 0.020(4) -0.007(4)
C19 0.021(4) 0.027(4) 0.040(5) -0.003(4) 0.011(3) 0.000(3)
C20 0.032(5) 0.037(5) 0.071(7) 0.027(5) -0.003(4) 0.001(4)
C21 0.033(6) 0.070(8) 0.093(9) 0.035(7) -0.018(6) -0.009(5)
C22 0.027(5) 0.043(6) 0.113(10) -0.012(6) 0.012(6) -0.006(4)
C23 0.056(6) 0.056(6) 0.060(7) -0.011(5) 0.033(5) -0.020(5)
C24 0.040(5) 0.042(5) 0.039(5) 0.004(4) 0.004(4) -0.014(4)
C25 0.028(4) 0.029(4) 0.027(4) 0.002(3) 0.005(3) 0.003(3)
C26 0.045(5) 0.030(5) 0.039(5) -0.001(4) -0.004(4) -0.005(4)
C27 0.068(7) 0.025(5) 0.055(6) -0.015(4) 0.007(5) -0.002(4)
C28 0.054(6) 0.028(5) 0.060(6) -0.005(4) 0.021(5) 0.010(4)
C29 0.035(5) 0.055(6) 0.053(6) 0.010(5) 0.011(4) 0.012(5)
C30 0.038(5) 0.044(5) 0.041(5) -0.005(4) 0.014(4) -0.006(4)
C31 0.023(4) 0.030(4) 0.040(5) -0.004(4) 0.003(3) 0.009(3)
C32 0.057(6) 0.036(5) 0.083(8) -0.003(5) 0.033(5) -0.002(5)
C33 0.088(8) 0.027(6) 0.139(12) -0.024(6) 0.059(8) -0.007(5)
C34 0.080(8) 0.041(7) 0.130(11) -0.040(7) 0.044(8) -0.003(6)
C35 0.037(5) 0.085(8) 0.050(6) -0.029(6) 0.012(4) 0.007(5)
C36 0.035(5) 0.050(5) 0.037(5) -0.007(4) 0.009(4) 0.001(4)
C37 0.029(4) 0.032(5) 0.027(4) 0.014(3) 0.009(3) 0.006(3)
C38 0.030(4) 0.043(5) 0.039(5) -0.005(4) 0.009(4) -0.001(4)
C39 0.029(5) 0.062(7) 0.061(7) -0.001(5) 0.008(5) -0.005(5)
C40 0.048(6) 0.048(6) 0.045(6) 0.006(5) -0.004(5) -0.013(5)
C41 0.049(5) 0.034(5) 0.038(5) -0.002(4) 0.008(4) -0.004(4)
C42 0.035(4) 0.029(4) 0.042(5) -0.003(4) 0.014(4) -0.004(4)
C43 0.024(4) 0.038(5) 0.027(4) 0.015(4) 0.011(3) 0.006(3)
C44 0.050(5) 0.037(5) 0.028(5) 0.004(4) 0.018(4) 0.002(4)
C45 0.074(7) 0.055(6) 0.027(5) 0.002(4) 0.020(5) 0.006(5)
C46 0.062(6) 0.056(6) 0.050(6) 0.013(5) 0.032(5) 0.017(5)
C47 0.048(5) 0.037(5) 0.066(7) 0.023(5) 0.023(5) 0.002(4)
C48 0.041(5) 0.032(5) 0.044(5) 0.002(4) 0.009(4) -0.005(4)
C49 0.036(4) 0.025(4) 0.026(4) -0.002(3) 0.006(3) 0.005(3)
C50 0.052(6) 0.038(6) 0.034(6) 0.001(4) 0.007(4) 0.008(4)
C51 0.099(9) 0.028(6) 0.064(8) 0.013(5) -0.002(7) 0.001(6)
C52 0.201(17) 0.043(8) 0.085(11) -0.017(7) -0.039(10) -0.005(9)
C53 0.187(14) 0.042(7) 0.064(8) -0.007(6) -0.048(9) 0.034(8)
C54 0.080(7) 0.040(6) 0.031(5) -0.004(4) -0.008(5) 0.020(5)
C55 0.025(4) 0.041(5) 0.020(4) 0.000(4) 0.005(3) 0.000(4)
C56 0.039(4) 0.049(6) 0.049(5) -0.017(6) -0.006(4) 0.004(5)
C57 0.050(6) 0.065(7) 0.049(6) -0.017(5) 0.015(5) -0.011(5)
C58 0.044(5) 0.077(9) 0.031(4) 0.005(5) 0.003(4) -0.011(5)
C59 0.035(5) 0.070(7) 0.052(6) 0.014(6) -0.003(4) 0.007(5)
C60 0.035(5) 0.047(5) 0.038(5) 0.009(4) -0.003(4) 0.005(4)
N1 0.025(3) 0.035(4) 0.019(3) 0.003(3) 0.003(3) -0.004(3)
N2 0.025(3) 0.031(4) 0.023(3) 0.005(3) 0.007(3) 0.004(3)
F1A 0.139(5) 0.127(6) 0.104(5) -0.007(4) 0.021(4) -0.003(4)
F2A 0.139(5) 0.127(6) 0.104(5) -0.007(4) 0.021(4) -0.003(4)
F4A 0.139(5) 0.127(6) 0.104(5) -0.007(4) 0.021(4) -0.003(4)
P1 0.0245(10) 0.0260(10) 0.0230(10) -0.0005(9) 0.0038(8) -0.0021(9)
P2 0.0270(10) 0.0252(10) 0.0223(10) -0.0003(8) 0.0048(8) -0.0029(8)
P3 0.0246(8) 0.0277(13) 0.0237(9) 0.0014(9) 0.0050(7) 0.0015(9)
P4 0.0248(10) 0.0287(11) 0.0222(10) 0.0005(8) 0.0050(8) 0.0023(8)
Ag1 0.0319(3) 0.0339(3) 0.0214(3) 0.0029(3) 0.0063(2) -0.0031(3)
B1 0.057(8) 0.067(9) 0.097(12) -0.034(8) 0.015(8) -0.008(7)
F2B 0.139(5) 0.127(6) 0.104(5) -0.007(4) 0.021(4) -0.003(4)
F4B 0.139(5) 0.127(6) 0.104(5) -0.007(4) 0.021(4) -0.003(4)
F1B 0.139(5) 0.127(6) 0.104(5) -0.007(4) 0.021(4) -0.003(4)
F3B 0.139(5) 0.127(6) 0.104(5) -0.007(4) 0.021(4) -0.003(4)
F3A 0.139(5) 0.127(6) 0.104(5) -0.007(4) 0.021(4) -0.003(4)

loop_
_atom_type_symbol
_atom_type_description
_atom_type_scat_dispersion_real
_atom_type_scat_dispersion_imag
_atom_type_scat_source
Ag Ag -0.8971 1.1015 'International Tables Vol C Tables 4.2.6.8 and 6.1.1.4'
P P 0.1023 0.0942 'International Tables Vol C Tables 4.2.6.8 and 6.1.1.4'
C C 0.0033 0.0016 'International Tables Vol C Tables 4.2.6.8 and 6.1.1.4'
N N 0.0061 0.0033 'International Tables Vol C Tables 4.2.6.8 and 6.1.1.4'
F F 0.0171 0.0103 'International Tables Vol C Tables 4.2.6.8 and 6.1.1.4'
B B 0.0013 0.0007 'International Tables Vol C Tables 4.2.6.8 and 6.1.1.4'
H H 0.0000 0.0000 'International Tables Vol C Tables 4.2.6.8 and 6.1.1.4'

loop_
_geom_angle_atom_site_label_1
_geom_angle_atom_site_label_2
_geom_angle_atom_site_label_3
_geom_angle
C6 C1 C2 118.7(6)
C6 C1 P1 124.0(5)
C2 C1 P1 117.1(5)
C3 C2 C1 120.7(7)
C3 C2 H2 119.6
C1 C2 H2 119.6
C2 C3 C4 119.4(8)
C2 C3 H3 120.3
C4 C3 H3 120.3
C5 C4 C3 119.9(8)
C5 C4 H4 120.0
C3 C4 H4 120.0
C4 C5 C6 120.8(8)
C4 C5 H5 119.6
C6 C5 H5 119.6
C5 C6 C1 120.4(7)
C5 C6 H6 119.8
C1 C6 H6 119.8
C12 C7 C8 118.8(7)
C12 C7 P1 120.4(6)
C8 C7 P1 120.0(6)
C9 C8 C7 120.4(8)
C9 C8 H8 119.8
C7 C8 H8 119.8
C10 C9 C8 119.3(9)
C10 C9 H9 120.3
C8 C9 H9 120.3
C11 C10 C9 120.9(8)
C11 C10 H10 119.5
C9 C10 H10 119.5
C10 C11 C12 120.1(9)
C10 C11 H11 119.9
C12 C11 H11 119.9
C7 C12 C11 120.4(8)
C7 C12 H12 119.8
C11 C12 H12 119.8
C14 C13 C18 119.5(7)
C14 C13 N1 121.5(7)
C18 C13 N1 118.9(7)
C13 C14 C15 120.0(8)
C13 C14 H14 120.0
C15 C14 H14 120.0
C16 C15 C14 119.4(9)
C16 C15 H15 120.3
C14 C15 H15 120.3
C17 C16 C15 121.0(8)
C17 C16 H16 119.5
C15 C16 H16 119.5
C16 C17 C18 120.7(9)
C16 C17 H17 119.6
C18 C17 H17 119.6
C17 C18 C13 119.4(9)
C17 C18 H18 120.3
C13 C18 H18 120.3
C20 C19 C24 119.0(7)
C20 C19 P2 117.7(6)
C24 C19 P2 123.2(6)
C19 C20 C21 120.4(8)
C19 C20 H20 119.8
C21 C20 H20 119.8
C22 C21 C20 120.0(10)
C22 C21 H21 120.0
C20 C21 H21 120.0
C21 C22 C23 121.4(9)
C21 C22 H22 119.3
C23 C22 H22 119.3
C22 C23 C24 118.7(8)
C22 C23 H23 120.6
C24 C23 H23 120.6
C23 C24 C19 120.4(8)
C23 C24 H24 119.8
C19 C24 H24 119.8
C26 C25 C30 118.3(7)
C26 C25 P2 120.8(6)
C30 C25 P2 120.7(6)
C27 C26 C25 121.1(8)
C27 C26 H26 119.5
C25 C26 H26 119.5
C26 C27 C28 120.5(8)
C26 C27 H27 119.7
C28 C27 H27 119.7
C29 C28 C27 119.4(8)
C29 C28 H28 120.3
C27 C28 H28 120.3
C28 C29 C30 120.5(8)
C28 C29 H29 119.7
C30 C29 H29 119.7
C29 C30 C25 120.2(8)
C29 C30 H30 119.9
C25 C30 H30 119.9
C32 C31 C36 119.0(7)
C32 C31 P3 115.5(6)
C36 C31 P3 125.4(6)
C33 C32 C31 119.5(9)
C33 C32 H32 120.3
C31 C32 H32 120.3
C34 C33 C32 120.8(10)
C34 C33 H33 119.6
C32 C33 H33 119.6
C35 C34 C33 119.6(9)
C35 C34 H34 120.2
C33 C34 H34 120.2
C34 C35 C36 121.1(9)
C34 C35 H35 119.5
C36 C35 H35 119.5
C35 C36 C31 119.9(8)
C35 C36 H36 120.1
C31 C36 H36 120.1
C38 C37 C42 119.8(7)
C38 C37 P3 125.0(6)
C42 C37 P3 114.9(5)
C39 C38 C37 119.0(8)
C39 C38 H38 120.5
C37 C38 H38 120.5
C38 C39 C40 121.1(8)
C38 C39 H39 119.4
C40 C39 H39 119.4
C41 C40 C39 119.9(9)
C41 C40 H40 120.0
C39 C40 H40 120.0
C40 C41 C42 119.2(8)
C40 C41 H41 120.4
C42 C41 H41 120.4
C37 C42 C41 120.8(7)
C37 C42 H42 119.6
C41 C42 H42 119.6
C44 C43 C48 119.6(7)
C44 C43 N2 120.1(7)
C48 C43 N2 120.3(7)
C45 C44 C43 119.6(8)
C45 C44 H44 120.2
C43 C44 H44 120.2
C46 C45 C44 121.7(9)
C46 C45 H45 119.2
C44 C45 H45 119.2
C45 C46 C47 120.2(8)
C45 C46 H46 119.9
C47 C46 H46 119.9
C46 C47 C48 118.3(8)
C46 C47 H47 120.8
C48 C47 H47 120.8
C43 C48 C47 120.5(8)
C43 C48 H48 119.7
C47 C48 H48 119.7
C54 C49 C50 121.0(8)
C54 C49 P4 116.5(6)
C50 C49 P4 122.3(6)
C51 C50 C49 118.7(9)
C51 C50 H50 120.7
C49 C50 H50 120.7
C50 C51 C52 119.2(10)
C50 C51 H51 120.4
C52 C51 H51 120.4
C53 C52 C51 121.4(11)
C53 C52 H52 119.3
C51 C52 H52 119.3
C54 C53 C52 119.8(11)
C54 C53 H53 120.1
C52 C53 H53 120.1
C53 C54 C49 119.8(9)
C53 C54 H54 120.1
C49 C54 H54 120.1
C56 C55 C60 118.4(7)
C56 C55 P4 117.5(6)
C60 C55 P4 123.8(6)
C55 C56 C57 122.4(9)
C55 C56 H56 118.8
C57 C56 H56 118.8
C58 C57 C56 118.2(9)
C58 C57 H57 120.9
C56 C57 H57 120.9
C59 C58 C57 120.3(8)
C59 C58 H58 119.8
C57 C58 H58 119.8
C58 C59 C60 119.8(9)
C58 C59 H59 120.1
C60 C59 H59 120.1
C55 C60 C59 120.8(8)
C55 C60 H60 119.6
C59 C60 H60 119.6
C13 N1 P2 126.0(5)
C13 N1 P1 123.3(5)
P2 N1 P1 110.4(3)
C43 N2 P3 124.8(4)
C43 N2 P4 123.9(5)
P3 N2 P4 110.8(3)
N1 P1 C7 108.3(3)
N1 P1 C1 106.7(3)
C7 P1 C1 104.5(3)
N1 P1 Ag1 90.2(2)
C7 P1 Ag1 123.4(2)
C1 P1 Ag1 120.9(2)
N1 P2 C19 110.1(3)
N1 P2 C25 106.4(3)
C19 P2 C25 102.2(3)
N1 P2 Ag1 91.2(2)
C19 P2 Ag1 120.7(3)
C25 P2 Ag1 124.4(2)
N2 P3 C31 107.2(3)
N2 P3 C37 105.3(3)
C31 P3 C37 107.2(3)
N2 P3 Ag1 91.72(19)
C31 P3 Ag1 125.2(3)
C37 P3 Ag1 116.7(2)
N2 P4 C55 105.3(3)
N2 P4 C49 105.2(3)
C55 P4 C49 106.3(3)
N2 P4 Ag1 89.1(2)
C55 P4 Ag1 127.3(2)
C49 P4 Ag1 118.5(2)
P3 Ag1 P2 138.36(7)
P3 Ag1 P1 123.34(6)
P2 Ag1 P1 68.11(6)
P3 Ag1 P4 68.33(6)
P2 Ag1 P4 142.81(6)
P1 Ag1 P4 125.07(6)
F1A B1 F2B 89.5(11)
F1A B1 F3A 121.7(14)
F2B B1 F3A 139.6(12)
F1A B1 F4B 84.4(11)
F2B B1 F4B 118.9(12)
F3A B1 F4B 91.3(11)
F1A B1 F3B 145.6(14)
F2B B1 F3B 110.1(10)
F3A B1 F3B 30.2(9)
F4B B1 F3B 108.3(9)
F1A B1 F4A 114.3(10)
F2B B1 F4A 77.8(12)
F3A B1 F4A 106.9(10)
F4B B1 F4A 51.3(9)
F3B B1 F4A 97.8(12)
F1A B1 F1B 41.1(9)
F2B B1 F1B 110.6(9)
F3A B1 F1B 84.9(12)
F4B B1 F1B 103.4(9)
F3B B1 F1B 104.6(12)
F4A B1 F1B 151.0(12)
F1A B1 F2A 107.0(10)
F2B B1 F2A 37.4(9)
F3A B1 F2A 104.2(10)
F4B B1 F2A 150.9(14)
F3B B1 F2A 77.7(10)
F4A B1 F2A 100.1(14)
F1B B1 F2A 102.5(12)

loop_
_geom_bond_atom_site_label_1
_geom_bond_atom_site_label_2
_geom_bond_distance
C1 C6 1.373(10)
C1 C2 1.402(9)
C1 P1 1.822(7)
C2 C3 1.376(10)
C2 H2 0.9300
C3 C4 1.381(11)
C3 H3 0.9300
C4 C5 1.373(12)
C4 H4 0.9300
C5 C6 1.374(11)
C5 H5 0.9300
C6 H6 0.9300
C7 C12 1.375(10)
C7 C8 1.412(10)
C7 P1 1.818(7)
C8 C9 1.385(11)
C8 H8 0.9300
C9 C10 1.374(13)
C9 H9 0.9300
C10 C11 1.371(13)
C10 H10 0.9300
C11 C12 1.387(11)
C11 H11 0.9300
C12 H12 0.9300
C13 C14 1.378(10)
C13 C18 1.400(10)
C13 N1 1.452(9)
C14 C15 1.404(11)
C14 H14 0.9300
C15 C16 1.367(13)
C15 H15 0.9300
C16 C17 1.361(14)
C16 H16 0.9300
C17 C18 1.381(11)
C17 H17 0.9300
C18 H18 0.9300
C19 C20 1.371(11)
C19 C24 1.399(10)
C19 P2 1.818(7)
C20 C21 1.392(12)
C20 H20 0.9300
C21 C22 1.352(14)
C21 H21 0.9300
C22 C23 1.380(14)
C22 H22 0.9300
C23 C24 1.391(11)
C23 H23 0.9300
C24 H24 0.9300
C25 C26 1.384(10)
C25 C30 1.399(10)
C25 P2 1.821(7)
C26 C27 1.374(11)
C26 H26 0.9300
C27 C28 1.381(12)
C27 H27 0.9300
C28 C29 1.375(11)
C28 H28 0.9300
C29 C30 1.385(11)
C29 H29 0.9300
C30 H30 0.9300
C31 C32 1.387(11)
C31 C36 1.389(10)
C31 P3 1.814(7)
C32 C33 1.383(12)
C32 H32 0.9300
C33 C34 1.364(15)
C33 H33 0.9300
C34 C35 1.359(13)
C34 H34 0.9300
C35 C36 1.371(11)
C35 H35 0.9300
C36 H36 0.9300
C37 C38 1.381(10)
C37 C42 1.381(10)
C37 P3 1.839(8)
C38 C39 1.379(11)
C38 H38 0.9300
C39 C40 1.381(13)
C39 H39 0.9300
C40 C41 1.370(12)
C40 H40 0.9300
C41 C42 1.387(11)
C41 H41 0.9300
C42 H42 0.9300
C43 C44 1.378(10)
C43 C48 1.382(10)
C43 N2 1.448(8)
C44 C45 1.373(11)
C44 H44 0.9300
C45 C46 1.348(13)
C45 H45 0.9300
C46 C47 1.397(13)
C46 H46 0.9300
C47 C48 1.398(11)
C47 H47 0.9300
C48 H48 0.9300
C49 C54 1.371(10)
C49 C50 1.386(11)
C49 P4 1.823(7)
C50 C51 1.379(11)
C50 H50 0.9300
C51 C52 1.380(16)
C51 H51 0.9300
C52 C53 1.360(16)
C52 H52 0.9300
C53 C54 1.359(13)
C53 H53 0.9300
C54 H54 0.9300
C55 C56 1.368(12)
C55 C60 1.380(10)
C55 P4 1.821(7)
C56 C57 1.385(11)
C56 H56 0.9300
C57 C58 1.386(12)
C57 H57 0.9300
C58 C59 1.379(13)
C58 H58 0.9300
C59 C60 1.384(11)
C59 H59 0.9300
C60 H60 0.9300
N1 P2 1.706(6)
N1 P1 1.721(6)
N2 P3 1.710(6)
N2 P4 1.734(5)
F1A B1 1.327(12)
F2A B1 1.418(12)
F4A B1 1.381(12)
P1 Ag1 2.5225(19)
P2 Ag1 2.5033(19)
P3 Ag1 2.4917(17)
P4 Ag1 2.5548(19)
B1 F2B 1.334(11)
B1 F3A 1.372(12)
B1 F4B 1.375(11)
B1 F3B 1.378(11)
B1 F1B 1.402(12)

loop_
_geom_torsion_atom_site_label_1
_geom_torsion_atom_site_label_2
_geom_torsion_atom_site_label_3
_geom_torsion_atom_site_label_4
_geom_torsion
C6 C1 C2 C3 -0.9(11)
P1 C1 C2 C3 -176.3(7)
C1 C2 C3 C4 0.5(13)
C2 C3 C4 C5 -0.5(15)
C3 C4 C5 C6 1.1(14)
C4 C5 C6 C1 -1.6(13)
C2 C1 C6 C5 1.5(12)
P1 C1 C6 C5 176.5(6)
C12 C7 C8 C9 -1.7(12)
P1 C7 C8 C9 -172.0(6)
C7 C8 C9 C10 1.6(13)
C8 C9 C10 C11 0.5(14)
C9 C10 C11 C12 -2.4(14)
C8 C7 C12 C11 -0.2(11)
P1 C7 C12 C11 170.0(6)
C10 C11 C12 C7 2.3(13)
C18 C13 C14 C15 -0.1(12)
N1 C13 C14 C15 -177.6(7)
C13 C14 C15 C16 0.8(13)
C14 C15 C16 C17 -1.1(14)
C15 C16 C17 C18 0.7(15)
C16 C17 C18 C13 -0.1(13)
C14 C13 C18 C17 -0.2(12)
N1 C13 C18 C17 177.3(7)
C24 C19 C20 C21 -1.0(13)
P2 C19 C20 C21 176.2(8)
C19 C20 C21 C22 3.0(16)
C20 C21 C22 C23 -2.0(17)
C21 C22 C23 C24 -1.0(15)
C22 C23 C24 C19 3.0(13)
C20 C19 C24 C23 -2.0(12)
P2 C19 C24 C23 -179.1(7)
C30 C25 C26 C27 0.1(12)
P2 C25 C26 C27 175.0(6)
C25 C26 C27 C28 1.3(13)
C26 C27 C28 C29 -1.2(13)
C27 C28 C29 C30 -0.3(13)
C28 C29 C30 C25 1.7(12)
C26 C25 C30 C29 -1.6(11)
P2 C25 C30 C29 -176.5(6)
C36 C31 C32 C33 1.4(14)
P3 C31 C32 C33 179.9(9)
C31 C32 C33 C34 1.9(18)
C32 C33 C34 C35 -4(2)
C33 C34 C35 C36 3.0(17)
C34 C35 C36 C31 0.3(14)
C32 C31 C36 C35 -2.5(12)
P3 C31 C36 C35 179.2(6)
C42 C37 C38 C39 0.5(11)
P3 C37 C38 C39 -172.7(6)
C37 C38 C39 C40 -2.1(13)
C38 C39 C40 C41 2.9(14)
C39 C40 C41 C42 -2.0(13)
C38 C37 C42 C41 0.4(11)
P3 C37 C42 C41 174.3(6)
C40 C41 C42 C37 0.3(12)
C48 C43 C44 C45 -0.4(12)
N2 C43 C44 C45 -179.9(7)
C43 C44 C45 C46 1.1(13)
C44 C45 C46 C47 -1.1(14)
C45 C46 C47 C48 0.4(13)
C44 C43 C48 C47 -0.2(11)
N2 C43 C48 C47 179.3(7)
C46 C47 C48 C43 0.2(12)
C54 C49 C50 C51 1.7(12)
P4 C49 C50 C51 -173.4(7)
C49 C50 C51 C52 0.0(16)
C50 C51 C52 C53 -1(2)
C51 C52 C53 C54 -1(3)
C52 C53 C54 C49 2(2)
C50 C49 C54 C53 -2.9(15)
P4 C49 C54 C53 172.5(9)
C60 C55 C56 C57 1.6(12)
P4 C55 C56 C57 174.6(7)
C55 C56 C57 C58 -1.1(13)
C56 C57 C58 C59 0.0(13)
C57 C58 C59 C60 0.5(13)
C56 C55 C60 C59 -1.0(12)
P4 C55 C60 C59 -173.6(6)
C58 C59 C60 C55 0.0(13)
C14 C13 N1 P2 98.9(8)
C18 C13 N1 P2 -78.6(8)
C14 C13 N1 P1 -74.8(8)
C18 C13 N1 P1 107.8(7)
C44 C43 N2 P3 100.0(7)
C48 C43 N2 P3 -79.5(8)
C44 C43 N2 P4 -89.0(8)
C48 C43 N2 P4 91.6(8)
C13 N1 P1 C7 -58.4(6)
P2 N1 P1 C7 127.0(3)
C13 N1 P1 C1 53.6(6)
P2 N1 P1 C1 -121.0(4)
C13 N1 P1 Ag1 176.0(5)
P2 N1 P1 Ag1 1.5(3)
C12 C7 P1 N1 155.3(6)
C8 C7 P1 N1 -34.6(7)
C12 C7 P1 C1 41.9(7)
C8 C7 P1 C1 -148.0(6)
C12 C7 P1 Ag1 -101.8(6)
C8 C7 P1 Ag1 68.3(6)
C6 C1 P1 N1 -84.9(7)
C2 C1 P1 N1 90.2(6)
C6 C1 P1 C7 29.7(7)
C2 C1 P1 C7 -155.2(6)
C6 C1 P1 Ag1 174.5(6)
C2 C1 P1 Ag1 -10.4(7)
C13 N1 P2 C19 60.7(6)
P1 N1 P2 C19 -125.0(4)
C13 N1 P2 C25 -49.3(6)
P1 N1 P2 C25 125.0(3)
C13 N1 P2 Ag1 -175.9(5)
P1 N1 P2 Ag1 -1.5(3)
C20 C19 P2 N1 121.2(6)
C24 C19 P2 N1 -61.7(7)
C20 C19 P2 C25 -126.0(7)
C24 C19 P2 C25 51.1(7)
C20 C19 P2 Ag1 17.1(7)
C24 C19 P2 Ag1 -165.8(6)
C26 C25 P2 N1 144.1(6)
C30 C25 P2 N1 -41.1(7)
C26 C25 P2 C19 28.6(7)
C30 C25 P2 C19 -156.6(6)
C26 C25 P2 Ag1 -112.7(6)
C30 C25 P2 Ag1 62.1(7)
C43 N2 P3 C31 -57.4(7)
P4 N2 P3 C31 130.5(4)
C43 N2 P3 C37 56.5(6)
P4 N2 P3 C37 -115.6(4)
C43 N2 P3 Ag1 174.8(6)
P4 N2 P3 Ag1 2.7(3)
C32 C31 P3 N2 -119.1(7)
C36 C31 P3 N2 59.2(7)
C32 C31 P3 C37 128.2(7)
C36 C31 P3 C37 -53.5(8)
C32 C31 P3 Ag1 -14.2(8)
C36 C31 P3 Ag1 164.1(6)
C38 C37 P3 N2 -117.1(6)
C42 C37 P3 N2 69.4(6)
C38 C37 P3 C31 -3.1(7)
C42 C37 P3 C31 -176.6(5)
C38 C37 P3 Ag1 143.0(6)
C42 C37 P3 Ag1 -30.5(6)
C43 N2 P4 C55 56.6(6)
P3 N2 P4 C55 -131.3(4)
C43 N2 P4 C49 -55.5(6)
P3 N2 P4 C49 116.7(4)
C43 N2 P4 Ag1 -174.8(6)
P3 N2 P4 Ag1 -2.7(3)
C56 C55 P4 N2 56.4(6)
C60 C55 P4 N2 -131.0(6)
C56 C55 P4 C49 167.6(6)
C60 C55 P4 C49 -19.7(7)
C56 C55 P4 Ag1 -44.5(7)
C60 C55 P4 Ag1 128.2(6)
C54 C49 P4 N2 -112.0(7)
C50 C49 P4 N2 63.2(7)
C54 C49 P4 C55 136.6(6)
C50 C49 P4 C55 -48.1(7)
C54 C49 P4 Ag1 -14.7(7)
C50 C49 P4 Ag1 160.6(6)
N2 P3 Ag1 P2 145.6(2)
C31 P3 Ag1 P2 33.0(3)
C37 P3 Ag1 P2 -106.3(3)
N2 P3 Ag1 P1 -120.5(2)
C31 P3 Ag1 P1 126.9(3)
C37 P3 Ag1 P1 -12.4(3)
N2 P3 Ag1 P4 -1.9(2)
C31 P3 Ag1 P4 -114.5(3)
C37 P3 Ag1 P4 106.2(3)
N1 P2 Ag1 P3 117.1(2)
C19 P2 Ag1 P3 -128.6(3)
C25 P2 Ag1 P3 6.2(3)
N1 P2 Ag1 P1 1.0(2)
C19 P2 Ag1 P1 115.4(3)
C25 P2 Ag1 P1 -109.9(3)
N1 P2 Ag1 P4 -118.6(2)
C19 P2 Ag1 P4 -4.3(3)
C25 P2 Ag1 P4 130.5(3)
N1 P1 Ag1 P3 -135.4(2)
C7 P1 Ag1 P3 112.3(3)
C1 P1 Ag1 P3 -25.7(3)
N1 P1 Ag1 P2 -1.03(19)
C7 P1 Ag1 P2 -113.3(3)
C1 P1 Ag1 P2 108.7(3)
N1 P1 Ag1 P4 139.0(2)
C7 P1 Ag1 P4 26.8(3)
C1 P1 Ag1 P4 -111.3(3)
N2 P4 Ag1 P3 1.8(2)
C55 P4 Ag1 P3 110.5(3)
C49 P4 Ag1 P3 -105.0(3)
N2 P4 Ag1 P2 -142.0(2)
C55 P4 Ag1 P2 -33.3(3)
C49 P4 Ag1 P2 111.3(3)
N2 P4 Ag1 P1 118.2(2)
C55 P4 Ag1 P1 -133.1(3)
C49 P4 Ag1 P1 11.4(3)
